data_7705141
loop_
_publ_author_name
'Johnson, Alice'
'Marzo, Isabel'
'Gimeno, M Concepci\'on'

_publ_section_title
;
 Heterobimetallic propargyl gold complexes with \p-bound copper or silver
 with enhanced anticancer activity.
;
_journal_issue 33
_journal_name_full 'Dalton transactions (Cambridge, England : 2003)'
_journal_page_first 11736
_journal_page_last 11742
_journal_paper_doi 10.1039/d0dt02113j
_journal_volume 49
_journal_year 2020
_chemical_formula_moiety 'C42 H34 Au2 O P2'
_chemical_formula_sum 'C42 H34 Au2 O P2'
_chemical_formula_weight 1010.618
_space_group_crystal_system orthorhombic
_space_group_IT_number 56
_space_group_name_Hall '-P 2ab 2ac'
_space_group_name_H-M_alt 'P c c n'
_symmetry_Int_Tables_number 56
_audit_creation_date 2020-07-10
_audit_creation_method
;
Olex2 1.3-dev
(compiled 2020.05.13 svn.r35546bd3 for OlexSys, GUI svn.r5830)
;
_audit_update_record
;
2020-07-29 deposited with the CCDC.	2020-08-10 downloaded from the CCDC.
;
_cell_angle_alpha 90
_cell_angle_beta 90
_cell_angle_gamma 90
_cell_formula_units_Z 4
_cell_length_a 21.9189(13)
_cell_length_b 9.0536(6)
_cell_length_c 17.5745(11)
_cell_measurement_reflns_used 9976
_cell_measurement_temperature 100(2)
_cell_measurement_theta_max 28.37
_cell_measurement_theta_min 2.43
_cell_volume 3487.6(4)
_computing_cell_refinement SMART
_computing_data_collection SMART
_computing_data_reduction SMART
_computing_molecular_graphics 'Olex2 1.3-dev (Dolomanov et al., 2009)'
_computing_publication_material 'Olex2 1.3-dev (Dolomanov et al., 2009)'
_computing_structure_refinement 'olex2.refine 1.3-dev (Bourhis et al., 2015)'
_computing_structure_solution SHELXS
_diffrn_ambient_temperature 100.15
_diffrn_detector_area_resol_mean 8.26
_diffrn_measured_fraction_theta_full 1.0000
_diffrn_measured_fraction_theta_max 0.9608
_diffrn_measurement_device_type 'SMART Apex CCD'
_diffrn_measurement_method 'w rotations with narrow frames'
_diffrn_radiation_type 'Mo K\a'
_diffrn_radiation_wavelength 0.71073
_diffrn_reflns_av_R_equivalents 0.0435
_diffrn_reflns_av_unetI/netI 0.0241
_diffrn_reflns_Laue_measured_fraction_full 1.0000
_diffrn_reflns_Laue_measured_fraction_max 0.9608
_diffrn_reflns_limit_h_max 29
_diffrn_reflns_limit_h_min -29
_diffrn_reflns_limit_k_max 12
_diffrn_reflns_limit_k_min -12
_diffrn_reflns_limit_l_max 23
_diffrn_reflns_limit_l_min -23
_diffrn_reflns_number 39861
_diffrn_reflns_point_group_measured_fraction_full 1.0000
_diffrn_reflns_point_group_measured_fraction_max 0.9608
_diffrn_reflns_theta_full 25.2417
_diffrn_reflns_theta_max 28.66
_diffrn_reflns_theta_min 1.86
_exptl_absorpt_coefficient_mu 8.528
_exptl_absorpt_correction_T_max 0.3814
_exptl_absorpt_correction_T_min 0.1172
_exptl_absorpt_correction_type multi-scan
_exptl_absorpt_process_details SADABS
_exptl_crystal_colour colorless
_exptl_crystal_density_diffrn 1.925
_exptl_crystal_description prism
_exptl_crystal_F_000 1918.279
_exptl_crystal_size_max 0.44
_exptl_crystal_size_mid 0.16
_exptl_crystal_size_min 0.14
_refine_diff_density_max 3.3862
_refine_diff_density_min -1.2712
_refine_diff_density_rms 0.2152
_refine_ls_d_res_high 0.7409
_refine_ls_d_res_low 10.9594
_refine_ls_goodness_of_fit_ref 1.0559
_refine_ls_hydrogen_treatment constr
_refine_ls_matrix_type full
_refine_ls_number_constraints 36
_refine_ls_number_parameters 232
_refine_ls_number_reflns 4314
_refine_ls_number_restraints 75
_refine_ls_restrained_S_all 1.0464
_refine_ls_R_factor_all 0.0430
_refine_ls_R_factor_gt 0.0312
_refine_ls_shift/su_max 0.0003
_refine_ls_shift/su_mean 0.0000
_refine_ls_structure_factor_coef Fsqd
_refine_ls_weighting_details 'w=1/[\s^2^(Fo^2^)+(0.0220P)^2^+16.0089P] where P=(Fo^2^+2Fc^2^)/3'
_refine_ls_weighting_scheme calc
_refine_ls_wR_factor_gt 0.0618
_refine_ls_wR_factor_ref 0.0675
_reflns_Friedel_coverage 0.0
_reflns_limit_h_max 29
_reflns_limit_h_min 0
_reflns_limit_k_max 12
_reflns_limit_k_min 0
_reflns_limit_l_max 23
_reflns_limit_l_min 0
_reflns_number_gt 3558
_reflns_number_total 4314
_reflns_threshold_expression I>=2u(I)
_cod_data_source_file d0dt02113j2.cif
_cod_data_source_block con250s
_cod_depositor_comments 'Adding full bibliography for 7705135--7705141.cif.'
_cod_database_code 7705141
_olex2_refinement_description
;
1. Fixed Uiso
 At 1.2 times of:
  All C(H) groups, All C(H,H) groups
2. Restrained distances
 C2A-C1 \\sim C1B-C1A
 with sigma of 0.001
 C2-C1A \\sim C3-C2A
 with sigma of 0.001
 O-C3 \\sim O-C2
 with sigma of 0.001
3. Uiso/Uaniso restraints and constraints
C1A \\sim C2A: within 2A with sigma of 0.001 and sigma for terminal atoms of
0.002 within 2A
Uanis(C2A) \\sim Ueq, Uanis(C3) \\sim Ueq, Uanis(O) \\sim Ueq, Uanis(C2) \\sim
Ueq, Uanis(C1A) \\sim Ueq: with sigma of 0.001 and sigma for terminal atoms of
0.002
4. Rigid body (RIGU) restrains
 C1, C3, C2A, O, C2, C1A, C1B, Au1
 with sigma for 1-2 distances of 0.001 and sigma for 1-3 distances of 0.001
5. Others
 Fixed Sof: C1(0.5) C3(0.5) H3a(0.5) H3b(0.5) C2A(0.5) O(0.5) C2(0.5) H2a(0.5)
 H2b(0.5) C1A(0.5) C1B(0.5)
 Fixed U11: C1(0.02932) C1B(0.02932)
 Fixed U12: C1(0.00796) C1B(0.00796)
 Fixed U13: C1(0.00445) C1B(0.00445)
 Fixed U22: C1(0.04104) C1B(0.04104)
 Fixed U23: C1(-0.00703) C1B(-0.00703)
 Fixed U33: C1(0.03844) C1B(0.03844)
6.a Secondary CH2 refined with riding coordinates:
 C3(H3a,H3b), C2(H2a,H2b)
6.b Aromatic/amide H refined with riding coordinates:
 C5(H5), C6(H6), C7(H7), C8(H8), C9(H9), C11(H11), C12(H12), C13(H13),
 C14(H14), C15(H15), C17(H17), C18(H18), C19(H19), C20(H20), C21(H21)
;
_olex2_submission_special_instructions 'No special instructions were received'

loop_
_space_group_symop_id
_space_group_symop_operation_xyz
1 x,y,z
2 x+1/2,-y,-z+1/2
3 -x,y+1/2,-z+1/2
4 -x+1/2,-y+1/2,z
5 -x,-y,-z
6 -x-1/2,y,z-1/2
7 x,-y-1/2,z-1/2
8 x-1/2,y-1/2,-z

loop_
_atom_site_label
_atom_site_type_symbol
_atom_site_fract_x
_atom_site_fract_y
_atom_site_fract_z
_atom_site_U_iso_or_equiv
_atom_site_adp_type
_atom_site_occupancy
_atom_site_refinement_flags_posn
_atom_site_refinement_flags_adp
_atom_site_disorder_group
Au1 Au 0.323088(8) 0.20856(2) 0.183965(9) 0.02535(6) Uani 1.000000 . U .
P1 P 0.38441(6) 0.34271(13) 0.10582(7) 0.0238(2) Uani 1.000000 . . .
C1 C 0.2841(12) 0.065(3) 0.2606(12) 0.036267 Uani 0.500000 D U -1
C3 C 0.2479(5) -0.1119(9) 0.3716(5) 0.0411(12) Uani 0.500000 D U -1
H3a H 0.2836(5) -0.1385(9) 0.4033(5) 0.0494(15) Uiso 0.500000 R . -1
H3b H 0.2189(5) -0.0574(9) 0.4045(5) 0.0494(15) Uiso 0.500000 R . -1
C4 C 0.3656(2) 0.5342(5) 0.0851(3) 0.0276(10) Uani 1.000000 . . .
C5 C 0.3352(2) 0.6163(6) 0.1399(3) 0.0296(10) Uani 1.000000 . . .
H5 H 0.3208(2) 0.5701(6) 0.1850(3) 0.0355(12) Uiso 1.000000 R . .
C6 C 0.3260(2) 0.7662(6) 0.1285(3) 0.0365(12) Uani 1.000000 . . .
H6 H 0.3058(2) 0.8228(6) 0.1664(3) 0.0438(14) Uiso 1.000000 R . .
C7 C 0.3460(3) 0.8341(6) 0.0629(3) 0.0390(13) Uani 1.000000 . . .
H7 H 0.3396(3) 0.9369(6) 0.0558(3) 0.0468(15) Uiso 1.000000 R . .
C8 C 0.3754(3) 0.7518(6) 0.0074(3) 0.0380(12) Uani 1.000000 . . .
H8 H 0.3889(3) 0.7978(6) -0.0382(3) 0.0456(15) Uiso 1.000000 R . .
C9 C 0.3850(3) 0.6019(6) 0.0187(3) 0.0352(12) Uani 1.000000 . . .
H9 H 0.4051(3) 0.5453(6) -0.0193(3) 0.0422(14) Uiso 1.000000 R . .
C10 C 0.4605(2) 0.3513(5) 0.1461(2) 0.0218(9) Uani 1.000000 . . .
C11 C 0.4809(2) 0.2341(6) 0.1911(3) 0.0299(10) Uani 1.000000 . . .
H11 H 0.4547(2) 0.1526(6) 0.2003(3) 0.0359(12) Uiso 1.000000 R . .
C12 C 0.5388(2) 0.2354(6) 0.2222(3) 0.0339(11) Uani 1.000000 . . .
H12 H 0.5524(2) 0.1545(6) 0.2522(3) 0.0407(14) Uiso 1.000000 R . .
C13 C 0.5770(2) 0.3549(6) 0.2096(3) 0.0307(10) Uani 1.000000 . . .
H13 H 0.6168(2) 0.3560(6) 0.2310(3) 0.0368(13) Uiso 1.000000 R . .
C14 C 0.5573(2) 0.4720(6) 0.1661(3) 0.0313(11) Uani 1.000000 . . .
H14 H 0.5835(2) 0.5540(6) 0.1577(3) 0.0376(13) Uiso 1.000000 R . .
C15 C 0.4998(2) 0.4705(5) 0.1345(3) 0.0280(10) Uani 1.000000 . . .
H15 H 0.4867(2) 0.5518(5) 0.1045(3) 0.0337(12) Uiso 1.000000 R . .
C16 C 0.3945(2) 0.2568(5) 0.0128(3) 0.0250(10) Uani 1.000000 . . .
C17 C 0.3443(3) 0.2490(6) -0.0357(3) 0.0367(12) Uani 1.000000 . . .
H17 H 0.3062(3) 0.2889(6) -0.0198(3) 0.0440(14) Uiso 1.000000 R . .
C18 C 0.3492(3) 0.1843(6) -0.1062(3) 0.0467(16) Uani 1.000000 . . .
H18 H 0.3149(3) 0.1815(6) -0.1393(3) 0.0561(19) Uiso 1.000000 R . .
C19 C 0.4039(3) 0.1234(6) -0.1291(3) 0.0465(15) Uani 1.000000 . . .
H19 H 0.4070(3) 0.0771(6) -0.1775(3) 0.0558(18) Uiso 1.000000 R . .
C20 C 0.4538(3) 0.1295(6) -0.0821(3) 0.0437(14) Uani 1.000000 . . .
H20 H 0.4915(3) 0.0884(6) -0.0984(3) 0.0525(17) Uiso 1.000000 R . .
C21 C 0.4496(2) 0.1962(5) -0.0103(3) 0.0317(11) Uani 1.000000 . . .
H21 H 0.4841(2) 0.1998(5) 0.0222(3) 0.0380(13) Uiso 1.000000 R . .
C2A C 0.2681(7) -0.0140(15) 0.3123(6) 0.0381(13) Uani 0.500000 D U -1
O O 0.2195(3) -0.2432(8) 0.3473(5) 0.0455(12) Uani 0.500000 D U -1
C2 C 0.2616(5) -0.3600(10) 0.3405(7) 0.0447(13) Uani 0.500000 D U -1
H2a H 0.2991(5) -0.3233(10) 0.3154(7) 0.0536(16) Uiso 0.500000 R . -1
H2b H 0.2728(5) -0.3956(10) 0.3918(7) 0.0536(16) Uiso 0.500000 R . -1
C1A C 0.2370(7) -0.4807(14) 0.2970(7) 0.0375(14) Uani 0.500000 D U -1
C1B C 0.2166(11) -0.573(3) 0.2549(13) 0.036267 Uani 0.500000 D U -1

loop_
_atom_site_aniso_label
_atom_site_aniso_U_11
_atom_site_aniso_U_22
_atom_site_aniso_U_33
_atom_site_aniso_U_12
_atom_site_aniso_U_13
_atom_site_aniso_U_23
Au1 0.02112(9) 0.02892(10) 0.02602(9) 0.00069(7) -0.00022(7) -0.00204(7)
P1 0.0248(6) 0.0241(6) 0.0226(5) 0.0013(5) -0.0020(4) -0.0006(4)
C1 0.029320 0.041040 0.038440 0.007960 0.004450 -0.007030
C3 0.0413(16) 0.0415(13) 0.0406(14) 0.0001(4) 0.0001(4) -0.0002(4)
C4 0.025(2) 0.027(2) 0.030(2) 0.0033(19) -0.0058(19) -0.0037(19)
C5 0.022(2) 0.033(3) 0.033(2) 0.002(2) -0.0009(18) -0.002(2)
C6 0.026(2) 0.032(3) 0.052(3) 0.005(2) -0.012(2) -0.013(2)
C7 0.037(3) 0.027(3) 0.054(3) 0.007(2) -0.016(3) -0.002(2)
C8 0.046(3) 0.031(3) 0.037(3) 0.003(2) -0.008(2) 0.009(2)
C9 0.047(3) 0.033(3) 0.026(2) 0.009(2) -0.002(2) 0.002(2)
C10 0.026(2) 0.023(2) 0.0159(19) 0.0041(18) -0.0019(16) -0.0026(16)
C11 0.027(2) 0.033(3) 0.030(2) -0.004(2) -0.0005(19) 0.006(2)
C12 0.027(3) 0.035(3) 0.040(3) 0.002(2) -0.005(2) 0.010(2)
C13 0.025(2) 0.038(3) 0.030(2) 0.002(2) -0.0021(19) -0.004(2)
C14 0.032(3) 0.030(3) 0.032(3) -0.007(2) 0.003(2) -0.002(2)
C15 0.031(3) 0.024(2) 0.029(2) -0.0007(19) -0.0006(19) 0.0020(18)
C16 0.033(3) 0.020(2) 0.022(2) -0.0032(19) -0.0030(18) 0.0025(16)
C17 0.041(3) 0.032(3) 0.037(3) -0.005(2) -0.008(2) 0.002(2)
C18 0.076(4) 0.033(3) 0.031(3) -0.014(3) -0.028(3) 0.005(2)
C19 0.090(5) 0.026(3) 0.024(2) -0.002(3) -0.007(3) -0.002(2)
C20 0.069(4) 0.031(3) 0.031(3) 0.009(3) 0.005(3) -0.004(2)
C21 0.042(3) 0.027(2) 0.026(2) 0.006(2) -0.000(2) -0.0009(19)
C2A 0.0372(17) 0.0391(15) 0.0380(14) 0.0011(4) 0.0005(4) -0.0026(4)
O 0.0457(14) 0.0439(12) 0.0469(15) -0.0005(4) -0.0007(4) -0.0010(4)
C2 0.0453(15) 0.0438(13) 0.0449(16) -0.0003(4) -0.0008(4) -0.0019(4)
C1A 0.0377(17) 0.0379(14) 0.0369(16) 0.0016(4) 0.0005(4) 0.0003(4)
C1B 0.029320 0.041040 0.038440 0.007960 0.004450 -0.007030

loop_
_atom_type_symbol
_atom_type_scat_dispersion_real
_atom_type_scat_dispersion_imag
_atom_type_scat_Cromer_Mann_a1
_atom_type_scat_Cromer_Mann_a2
_atom_type_scat_Cromer_Mann_a3
_atom_type_scat_Cromer_Mann_a4
_atom_type_scat_Cromer_Mann_b1
_atom_type_scat_Cromer_Mann_b2
_atom_type_scat_Cromer_Mann_b3
_atom_type_scat_Cromer_Mann_b4
_atom_type_scat_Cromer_Mann_c
_atom_type_scat_source
_atom_type_scat_dispersion_source
H 0.00000 0.00000 0.49300 0.32291 0.14019 0.04081 10.51090 26.12570 3.14236 57.79970 0.0030380000826 'International Tables Volume C Table 6.1.1.4 (pp. 500-502)' 'Henke, Gullikson and Davis, At. Data and Nucl. Data Tables, 1993, 54, 2'
C 0.00347 0.00161 2.31000 1.02000 1.58860 0.86500 20.84390 10.20750 0.56870 51.65120 0.215599998832 'International Tables Volume C Table 6.1.1.4 (pp. 500-502)' 'Henke, Gullikson and Davis, At. Data and Nucl. Data Tables, 1993, 54, 2'
Au -1.84508 8.87037 16.88190 18.59130 25.55820 5.86000 0.46110 8.62160 1.48260 36.39560 12.0657997131 'International Tables Volume C Table 6.1.1.4 (pp. 500-502)' 'Henke, Gullikson and Davis, At. Data and Nucl. Data Tables, 1993, 54, 2'
O 0.01158 0.00611 3.04850 2.28680 1.54630 0.86700 13.27710 5.70110 0.32390 32.90890 0.250800013542 'International Tables Volume C Table 6.1.1.4 (pp. 500-502)' 'Henke, Gullikson and Davis, At. Data and Nucl. Data Tables, 1993, 54, 2'
P 0.10434 0.09671 6.43450 4.17910 1.78000 1.49080 1.90670 27.15700 0.52600 68.16450 1.11489999294 'International Tables Volume C Table 6.1.1.4 (pp. 500-502)' 'Henke, Gullikson and Davis, At. Data and Nucl. Data Tables, 1993, 54, 2'

loop_
_geom_angle_atom_site_label_1
_geom_angle_atom_site_label_2
_geom_angle_atom_site_label_3
_geom_angle
_geom_angle_site_symmetry_1
_geom_angle_site_symmetry_3
_geom_angle_publ_flag
C1 Au1 P1 168.0(7) . . y
C1B Au1 P1 169.9(8) 4_545 . y
C1B Au1 C1 2.0(14) 4_545 . y
C4 P1 Au1 119.73(17) . . ?
C10 P1 Au1 109.30(15) . . ?
C10 P1 C4 104.3(2) . . ?
C16 P1 Au1 112.64(15) . . ?
C16 P1 C4 104.7(2) . . ?
C16 P1 C10 104.9(2) . . ?
C2A C1 Au1 171(2) . . ?
O C3 C2A 115.8(9) . . ?
C5 C4 P1 118.7(4) . . ?
C9 C4 P1 121.4(4) . . ?
C9 C4 C5 119.7(5) . . ?
C6 C5 C4 119.6(5) . . ?
C7 C6 C5 120.7(5) . . ?
C8 C7 C6 119.8(5) . . ?
C9 C8 C7 119.7(5) . . ?
C8 C9 C4 120.4(5) . . ?
C11 C10 P1 118.9(4) . . ?
C15 C10 P1 122.9(3) . . ?
C15 C10 C11 118.2(4) . . ?
C12 C11 C10 120.8(5) . . ?
C13 C12 C11 119.8(5) . . ?
C14 C13 C12 120.1(5) . . ?
C15 C14 C13 120.1(5) . . ?
C14 C15 C10 120.9(5) . . ?
C17 C16 P1 118.3(4) . . ?
C21 C16 P1 122.4(4) . . ?
C21 C16 C17 119.2(5) . . ?
C18 C17 C16 120.7(6) . . ?
C19 C18 C17 120.1(5) . . ?
C20 C19 C18 120.1(5) . . ?
C21 C20 C19 120.4(6) . . ?
C20 C21 C16 119.5(5) . . ?
C3 C2A C1 177.6(18) . . ?
C2 O C3 111.7(8) . . ?
C1A C2 O 111.7(10) . . ?
C1B C1A C2 174(2) . . ?
C1A C1B Au1 174(2) . 4_545 ?

loop_
_geom_bond_atom_site_label_1
_geom_bond_atom_site_label_2
_geom_bond_distance
_geom_bond_site_symmetry_2
_geom_bond_publ_flag
Au1 Au1 3.2907(4) 4 y
Au1 P1 2.2733(12) . y
Au1 C1 2.060(9) . y
Au1 C1B 1.951(9) 4_545 y
P1 C4 1.819(5) . ?
P1 C10 1.814(5) . ?
P1 C16 1.824(5) . ?
C1 C2A 1.205(2) . ?
C3 C2A 1.439(2) . ?
C3 O 1.409(2) . ?
C4 C5 1.387(6) . ?
C4 C9 1.385(7) . ?
C5 C6 1.387(7) . ?
C6 C7 1.378(8) . ?
C7 C8 1.387(8) . ?
C8 C9 1.388(7) . ?
C10 C11 1.396(6) . ?
C10 C15 1.397(6) . ?
C11 C12 1.382(7) . ?
C12 C13 1.386(7) . ?
C13 C14 1.377(7) . ?
C14 C15 1.378(7) . ?
C16 C17 1.393(7) . ?
C16 C21 1.388(7) . ?
C17 C18 1.377(8) . ?
C18 C19 1.378(9) . ?
C19 C20 1.372(8) . ?
C20 C21 1.402(7) . ?
O C2 1.408(2) . ?
C2 C1A 1.439(2) . ?
C1A C1B 1.205(2) . ?

loop_
_geom_torsion_atom_site_label_1
_geom_torsion_atom_site_label_2
_geom_torsion_atom_site_label_3
_geom_torsion_atom_site_label_4
_geom_torsion
_geom_torsion_site_symmetry_1
_geom_torsion_site_symmetry_2
_geom_torsion_site_symmetry_3
_geom_torsion_site_symmetry_4
_geom_torsion_publ_flag
P1 C4 C5 C6 173.3(4) . . . . ?
P1 C4 C9 C8 -173.6(4) . . . . ?
P1 C10 C11 C12 179.3(4) . . . . ?
P1 C10 C15 C14 -179.7(4) . . . . ?
P1 C16 C17 C18 -179.5(4) . . . . ?
P1 C16 C21 C20 178.9(4) . . . . ?
C3 O C2 C1A -164.4(10) . . . . ?
C4 C5 C6 C7 0.9(5) . . . . ?
C4 C9 C8 C7 -0.1(6) . . . . ?
C5 C6 C7 C8 0.3(6) . . . . ?
C6 C7 C8 C9 -0.6(6) . . . . ?
C10 C11 C12 C13 0.7(6) . . . . ?
C10 C15 C14 C13 0.1(5) . . . . ?
C11 C12 C13 C14 -0.1(6) . . . . ?
C12 C13 C14 C15 -0.3(6) . . . . ?
C16 C17 C18 C19 1.4(6) . . . . ?
C16 C21 C20 C19 -0.4(6) . . . . ?
C17 C18 C19 C20 -1.2(6) . . . . ?
C18 C19 C20 C21 0.7(6) . . . . ?

loop_
_restr_equal_distance_atom_site_label_1
_restr_equal_distance_atom_site_label_2
_restr_equal_distance_site_symmetry_2
_restr_equal_distance_class_id
C3 C2A 1 2
C2A C1 1 1
O C3 1 3
O C2 1 3
C2 C1A 1 2
C1B C1A 1 1

loop_
_restr_equal_distance_class_class_id
_restr_equal_distance_class_target_weight_param
_restr_equal_distance_class_average
_restr_equal_distance_class_esd
_restr_equal_distance_class_diff_max
1 0.0010 1.2049 0.0002 0.0002
2 0.0010 1.4392 0.0003 0.0003
3 0.0010 1.4088 0.0005 0.0005

loop_
_restr_U_iso_atom_site_label
_restr_U_iso_weight_param
C3 0.0010
C2A 0.0010
O 0.0010
C2 0.0010
C1A 0.0010

loop_
_restr_rigu_atom_site_label_1
_restr_rigu_atom_site_label_2
_restr_rigu_target_weight_param
_restr_rigu_u13_diff
_restr_rigu_u23_diff
_restr_rigu_u33_diff
Au1 C1 0.001000 -0.003785 0.001839 -0.016983
Au1 C2A 0.001000 0.001358 0.000290 -0.012123
C1 C3 0.001000 0.005612 -0.001886 0.004595
C1 C2A 0.001000 0.004524 -0.001720 0.004843
C3 C2A 0.001000 0.001136 0.000145 0.000340
C3 O 0.001000 0.000416 0.000245 -0.002102
C3 C2 0.001000 -0.001099 -0.000661 -0.001813
C2A O 0.001000 0.001066 -0.000303 -0.004195
O C2 0.001000 -0.000493 -0.000547 0.000497
O C1A 0.001000 0.002163 -0.001531 0.006390
C2 C1A 0.001000 0.000401 -0.000408 0.003282
C2 C1B 0.001000 0.002709 -0.004906 0.003308
C1A C1B 0.001000 0.002655 -0.003803 0.000283
